data_2106041
loop_
_publ_author_name
'Chiesi, A.'
'Coghi, L.'
'Mangia, A.'
'Nardelli, M.'
'Pelizzi, G.'

_publ_section_title
;
 The Crystal and Molecular Structure of
 Dichlorodiaquobis(dicyanamide)copper(II)
;
_journal_name_full 'Acta Crystallographica B (24,1968-38,1982)'
_journal_page_first 192
_journal_page_last 197
_journal_volume 27
_journal_year 1971
_chemical_formula_sum 'C4 H8 Cl2 Cu N8 O2'
_chemical_name_systematic 'Cu (O H)2 (C2 N4 H4)2 (H2 O)2 Cl2'
_space_group_IT_number 2
_symmetry_space_group_name_Hall '-P 1'
_symmetry_space_group_name_H-M 'P -1'
_cell_angle_alpha 74.5
_cell_angle_beta 80.4
_cell_angle_gamma 84.7
_cell_formula_units_Z 1
_cell_length_a 5.42
_cell_length_b 6.45
_cell_length_c 9.31
_cell_volume 308.847
_citation_journal_id_ASTM ACBCAR
_cod_data_source_file Chiesi_ACBCAR_1971_1475.cif
_cod_data_source_block C4Cl2Cu1H8N8O2
_cod_original_cell_volume 308.8474
_cod_original_formula_sum 'C4 Cl2 Cu1 H8 N8 O2'
_cod_database_code 2106041

loop_
_symmetry_equiv_pos_as_xyz
x,y,z
-x,-y,-z

loop_
_atom_site_label
_atom_site_type_symbol
_atom_site_fract_x
_atom_site_fract_y
_atom_site_fract_z
_atom_site_occupancy
_atom_site_U_iso_or_equiv
H2 H+1 0.8 0.2 -0.3333 1 0.0
N1 N-3 0.2102 0.1235 -0.1855 1 0.0
C1 C+4 0.3041 0.1735 -0.3099 1 0.0
Cu1 Cu+2 0 0 0 1 0.0
N2 N-3 0.372 0.2324 -0.454 1 0.0
O1 O-2 0.2634 -0.2299 0.0625 1 0.0
Cl1 Cl 0.2129 0.2697 0.1427 1 0.0
H3 H+1 0.8333 0.3 -0.7167 1 0.0
C2 C+4 0.6105 0.2531 -0.5177 1 0.0
H1 H+1 0 0.2167 -0.4833 1 0.0
N4 N-3 0.6559 0.3178 -0.6656 1 0.0
N3 N-3 0.8028 0.2178 -0.4398 1 0.0
H4 H+1 0.5 0.3333 -0.7167 1 0.0
